data_2010578
loop_
_publ_author_name
'G\"orbitz, Carl Henrik'
'Prydz, Kristian'
'Ugland, Sigurd'

_publ_section_title
;
 Taurine
;
_journal_issue 1
_journal_name_full 'Acta Crystallographica Section C'
_journal_page_first e23
_journal_page_last e24
_journal_paper_doi 10.1107/S0108270199016029
_journal_volume 56
_journal_year 2000
_chemical_formula_sum 'C2 H7 N O3 S'
_chemical_formula_weight 125.15
_chemical_name_common taurine
_chemical_name_systematic
;
2-amino-ethanesulfonic acid
;
_space_group_IT_number 14
_symmetry_cell_setting monoclinic
_symmetry_space_group_name_Hall '-P 2ybc'
_symmetry_space_group_name_H-M 'P 1 21/c 1'
_audit_creation_method SHELXL-97
_cell_angle_alpha 90.00
_cell_angle_beta 94.0110(10)
_cell_angle_gamma 90.00
_cell_formula_units_Z 4
_cell_length_a 5.27290(10)
_cell_length_b 11.6565(3)
_cell_length_c 7.8383(2)
_cell_measurement_reflns_used 2830
_cell_measurement_temperature 150(2)
_cell_measurement_theta_max 40.0
_cell_measurement_theta_min 3.5
_cell_volume 480.59(2)
_computing_cell_refinement 'SAINT (Siemens, 1995)'
_computing_data_collection 'SMART (Siemens, 1995)'
_computing_data_reduction 'SAINT (Siemens, 1995)'
_computing_molecular_graphics 'SHELXTL (Sheldrick, 1997)'
_computing_publication_material 'SHELXTL (Sheldrick, 1997)'
_computing_structure_refinement 'SHELXTL (Sheldrick, 1997)'
_computing_structure_solution 'SHELXTL (Sheldrick, 1997)'
_diffrn_ambient_temperature 150(2)
_diffrn_detector_area_resol_mean 8.3
_diffrn_measured_fraction_theta_full .952
_diffrn_measured_fraction_theta_max .952
_diffrn_measurement_device_type 'Siemens SMART CCD'
_diffrn_measurement_method 'Sets of exposures each taken over 0.6\% \w rotation'
_diffrn_radiation_monochromator graphite
_diffrn_radiation_source 'fine-focus sealed tube'
_diffrn_radiation_type MoK\a
_diffrn_radiation_wavelength .71073
_diffrn_reflns_av_R_equivalents .0273
_diffrn_reflns_av_sigmaI/netI .0261
_diffrn_reflns_limit_h_max 8
_diffrn_reflns_limit_h_min -9
_diffrn_reflns_limit_k_max 20
_diffrn_reflns_limit_k_min -21
_diffrn_reflns_limit_l_max 13
_diffrn_reflns_limit_l_min -14
_diffrn_reflns_number 7640
_diffrn_reflns_theta_full 40.26
_diffrn_reflns_theta_max 40.26
_diffrn_reflns_theta_min 3.50
_diffrn_standards_decay_% None
_exptl_absorpt_coefficient_mu .563
_exptl_absorpt_correction_T_max .844
_exptl_absorpt_correction_T_min .755
_exptl_absorpt_correction_type empirical
_exptl_absorpt_process_details '(SADABS; Sheldrick, 1996)'
_exptl_crystal_colour colourless
_exptl_crystal_density_diffrn 1.730
_exptl_crystal_density_method 'not measured'
_exptl_crystal_description block
_exptl_crystal_F_000 264
_exptl_crystal_size_max .60
_exptl_crystal_size_mid .45
_exptl_crystal_size_min .40
_refine_diff_density_max .526
_refine_diff_density_min -.417
_refine_ls_extinction_coef .133(10)
_refine_ls_extinction_method SHELXTL
_refine_ls_goodness_of_fit_ref 1.126
_refine_ls_hydrogen_treatment mixed
_refine_ls_matrix_type full
_refine_ls_number_parameters 93
_refine_ls_number_reflns 2891
_refine_ls_number_restraints 0
_refine_ls_restrained_S_all 1.126
_refine_ls_R_factor_all .028
_refine_ls_R_factor_gt .026
_refine_ls_shift/su_max .010
_refine_ls_shift/su_mean .001
_refine_ls_structure_factor_coef Fsqd
_refine_ls_weighting_details 'calc w = 1/[\s^2^(Fo^2^)+(0.0408P)^2^+0.0602P] where P = (Fo^2^+2Fc^2^)/3'
_refine_ls_weighting_scheme calc
_refine_ls_wR_factor_ref .075
_reflns_number_gt 2736
_reflns_number_total 2891
_reflns_threshold_expression I>2\s(I)
_cod_data_source_file qb0156.cif
_cod_data_source_block I
_cod_original_sg_symbol_H-M 'P 21/c'
_cod_database_code 2010578

loop_
_symmetry_equiv_pos_as_xyz
'x, y, z'
'-x, y+1/2, -z+1/2'
'-x, -y, -z'
'x, -y-1/2, z-1/2'

loop_
_atom_site_label
_atom_site_fract_x
_atom_site_fract_y
_atom_site_fract_z
_atom_site_U_iso_or_equiv
_atom_site_adp_type
_atom_site_calc_flag
_atom_site_refinement_flags
_atom_site_occupancy
_atom_site_disorder_assembly
_atom_site_disorder_group
_atom_site_type_symbol
S1 .20206(2) .349635(11) .350184(17) .01098(5) Uani d . 1 . . S
O1 .34141(10) .24190(4) .35347(7) .01856(9) Uani d . 1 . . O
O2 -.06739(9) .33817(4) .29125(7) .01825(9) Uani d . 1 . . O
O3 .23035(9) .41200(4) .51340(5) .01480(8) Uani d . 1 . . O
N1 .26644(10) .63028(4) .33278(6) .01304(8) Uani d . 1 . . N
H1 .199(3) .6079(13) .4132(18) .029(3) Uiso d . 1 . . H
H2 .205(3) .6931(13) .3125(19) .026(3) Uiso d . 1 . . H
H3 .418(3) .6326(12) .3580(18) .025(3) Uiso d . 1 . . H
C1 .33923(11) .43962(5) .19717(7) .01318(9) Uani d . 1 . . C
H11 .516(3) .4464(12) .2367(18) .027(3) Uiso d . 1 . . H
H12 .318(3) .3986(11) .0901(16) .022(3) Uiso d . 1 . . H
C2 .20939(11) .55634(5) .17965(7) .01411(9) Uani d . 1 . . C
H21 .266(3) .5993(12) .0777(17) .026(3) Uiso d . 1 . . H
H22 .037(3) .5455(12) .1644(19) .026(3) Uiso d . 1 . . H

loop_
_atom_site_aniso_label
_atom_site_aniso_U_11
_atom_site_aniso_U_22
_atom_site_aniso_U_33
_atom_site_aniso_U_12
_atom_site_aniso_U_13
_atom_site_aniso_U_23
S1 .00983(7) .00924(7) .01388(7) .00062(3) .00088(4) -.00031(3)
O1 .0207(2) .01261(17) .0228(2) .00667(14) .00483(15) .00220(14)
O2 .01131(18) .01537(17) .0276(2) -.00261(13) -.00209(15) -.00208(15)
O3 .01626(17) .01562(17) .01268(15) .00014(13) .00207(12) -.00137(12)
N1 .01319(19) .01188(16) .01416(17) .00084(14) .00179(13) .00057(13)
C1 .0136(2) .01328(19) .01279(18) .00019(15) .00179(14) -.00043(14)
C2 .0152(2) .01305(19) .01364(18) -.00020(15) -.00212(15) .00166(14)

loop_
_atom_type_symbol
_atom_type_description
_atom_type_scat_dispersion_real
_atom_type_scat_dispersion_imag
_atom_type_scat_source
C C .0033 .0016 'International Tables Vol C Tables 4.2.6.8 and 6.1.1.4'
H H .0000 .0000 'International Tables Vol C Tables 4.2.6.8 and 6.1.1.4'
N N .0061 .0033 'International Tables Vol C Tables 4.2.6.8 and 6.1.1.4'
O O .0106 .0060 'International Tables Vol C Tables 4.2.6.8 and 6.1.1.4'
S S .1246 .1234 'International Tables Vol C Tables 4.2.6.8 and 6.1.1.4'

loop_
_geom_angle_atom_site_label_1
_geom_angle_atom_site_label_2
_geom_angle_atom_site_label_3
_geom_angle
_geom_angle_publ_flag
O1 S1 O2 113.79(3) ?
O1 S1 O3 113.03(3) ?
O2 S1 O3 110.84(3) ?
O1 S1 C1 106.95(3) yes
O2 S1 C1 105.71(3) yes
O3 S1 C1 105.85(3) yes
C2 N1 H1 112.0(11) ?
C2 N1 H2 108.0(10) ?
H1 N1 H2 105.0(15) ?
C2 N1 H3 110.9(10) ?
H1 N1 H3 107.9(14) ?
H2 N1 H3 112.9(14) ?
C2 C1 S1 112.61(4) yes
C2 C1 H11 111.9(8) ?
S1 C1 H11 105.1(9) ?
C2 C1 H12 109.8(8) ?
S1 C1 H12 105.3(8) ?
H11 C1 H12 111.9(11) ?
N1 C2 C1 112.28(4) yes
N1 C2 H21 107.4(8) ?
C1 C2 H21 111.1(8) ?
N1 C2 H22 109.1(9) ?
C1 C2 H22 108.8(9) ?
H21 C2 H22 108.0(12) ?

loop_
_geom_bond_atom_site_label_1
_geom_bond_atom_site_label_2
_geom_bond_site_symmetry_2
_geom_bond_distance
_geom_bond_publ_flag
S1 O1 . 1.4543(5) yes
S1 O2 . 1.4690(5) yes
S1 O3 . 1.4699(4) yes
S1 C1 . 1.7842(6) yes
N1 C2 . 1.4911(7) yes
N1 H1 . .790(15) ?
N1 H2 . .812(15) ?
N1 H3 . .810(15) ?
C1 C2 . 1.5249(8) yes
C1 H11 . .964(15) ?
C1 H12 . .966(13) ?
C2 H21 . 1.005(14) ?
C2 H22 . .919(15) ?

loop_
_geom_hbond_atom_site_label_D
_geom_hbond_atom_site_label_H
_geom_hbond_atom_site_label_A
_geom_hbond_site_symmetry_A
_geom_hbond_distance_DH
_geom_hbond_distance_HA
_geom_hbond_distance_DA
_geom_hbond_angle_DHA
_geom_hbond_publ_flag
N1 H1 O3 1_555 .790(14) 2.416(15) 2.9240(10) 123.2(13) y
N1 H1 O3 3_566 .790(14) 2.386(15) 3.0000(10) 135.5(13) y
N1 H1 O2 3_566 .790(14) 2.543(14) 3.2180(10) 144.3(14) y
N1 H2 O2 2_555 .812(15) 1.991(15) 2.7890(10) 167.1(15) y
N1 H3 O3 3_666 .811(15) 2.112(14) 2.8790(10) 157.8(14) y

loop_
_geom_torsion_atom_site_label_1
_geom_torsion_atom_site_label_2
_geom_torsion_atom_site_label_3
_geom_torsion_atom_site_label_4
_geom_torsion
_geom_torsion_publ_flag
O1 S1 C1 C2 179.69(4) yes
O2 S1 C1 C2 58.11(4) ?
O3 S1 C1 C2 -59.53(4) ?
S1 C1 C2 N1 70.96(5) yes

loop_
_cod_related_entry_id
_cod_related_entry_database
_cod_related_entry_code
1 ChemSpider 1091
